data_7033747
loop_
_publ_author_name
'Olivari, Martina'
'Montis, Riccardo'
'Karagiannidis, Louise E.'
'Horton, Peter N.'
'Mapp, Lucy K.'
'Coles, Simon J.'
'Light, Mark E.'
'Gale, Philip A.'
'Caltagirone, Claudia'

_publ_section_title
;
 Anion complexation, transport and structural studies of a series of
 bis-methylurea compounds.
;
_journal_issue 5
_journal_name_full 'Dalton transactions (Cambridge, England : 2003)'
_journal_page_first 2138
_journal_page_last 2149
_journal_paper_doi 10.1039/c4dt02893g
_journal_volume 44
_journal_year 2015
_chemical_formula_moiety '2(C25 H17 F12 N5 O2), 2(C16 H36 N), H O4 P, C2 H6 O S'
_chemical_formula_sum 'C84 H113 F24 N12 O9 P S'
_chemical_formula_weight 1953.89
_chemical_name_systematic
;
 ?
;
_space_group_crystal_system monoclinic
_space_group_IT_number 14
_space_group_name_Hall '-P 2yn'
_space_group_name_H-M_alt 'P 1 21/n 1'
_symmetry_space_group_name_Hall '-P 2yn'
_symmetry_space_group_name_H-M 'P 1 21/n 1'
_atom_sites_solution_hydrogens mixed
_atom_sites_solution_primary direct
_audit_creation_date 2014-07-09
_audit_creation_method
;
Olex2 1.2
(compiled 2014.06.27 svn.r2953 for OlexSys, GUI svn.r4855)
;
_audit_update_record
;
2014-11-10 deposited with the CCDC.
2014-12-01 downloaded from the CCDC.
;
_cell_angle_alpha 90
_cell_angle_beta 97.732(2)
_cell_angle_gamma 90
_cell_formula_units_Z 4
_cell_length_a 12.5362(16)
_cell_length_b 32.550(4)
_cell_length_c 23.279(3)
_cell_measurement_reflns_used 12429
_cell_measurement_temperature 100(2)
_cell_measurement_theta_max 27.5
_cell_measurement_theta_min 2.0
_cell_volume 9413(2)
_computing_cell_refinement 'CrystalClear-SM Expert 3.1 b27 (Rigaku, 2013)'
_computing_data_collection 'CrystalClear-SM Expert 3.1 b27 (Rigaku, 2013)'
_computing_data_reduction 'CrystalClear-SM Expert 2.1 b29 (Rigaku, 2013)'
_computing_molecular_graphics 'Olex2 (Dolomanov et al., 2009)'
_computing_publication_material 'Olex2 (Dolomanov et al., 2009)'
_computing_structure_refinement 'ShelXL (Sheldrick, 2008)'
_computing_structure_solution 'ShelXS (Sheldrick, 2008)'
_diffrn_ambient_temperature 100(2)
_diffrn_detector 'CCD area detector'
_diffrn_detector_area_resol_mean 28.5714
_diffrn_detector_type 'Rigaku HG Saturn724+ (2x2 bin mode)'
_diffrn_measured_fraction_theta_full 0.999
_diffrn_measured_fraction_theta_max 0.995
_diffrn_measurement_details
;
scan:
    Number of images: 228
               Slice: -109.0000 - 5.0000
         Image width: 0.5000
            Exp time: 10.0000
       Rotation axis: Omega
               Omega: 0.0000
               Kappa: -72.0000
                 Phi: -36.0000
                 XTD: 49.9605
              2theta: -18.8271
scan:
    Number of images: 194
               Slice: -75.0000 - 22.0000
         Image width: 0.5000
            Exp time: 10.0000
       Rotation axis: Omega
               Omega: 0.0000
               Kappa: -72.0000
                 Phi: 108.0000
                 XTD: 49.9605
              2theta: -18.8271
scan:
    Number of images: 196
               Slice: -49.0000 - 49.0000
         Image width: 0.5000
            Exp time: 10.0000
       Rotation axis: Omega
               Omega: 0.0000
               Kappa: 72.0000
                 Phi: -36.0000
                 XTD: 49.9605
              2theta: -18.8271
scan:
    Number of images: 40
               Slice: -109.0000 - -89.0000
         Image width: 0.5000
            Exp time: 10.0000
       Rotation axis: Omega
               Omega: 0.0000
               Kappa: -72.0000
                 Phi: -180.0000
                 XTD: 49.9605
              2theta: -18.8271
;
_diffrn_measurement_device 'four-circle \k diffractometer'
_diffrn_measurement_device_type 'Rigaku AFC12 (Right)'
_diffrn_measurement_method 'profile data from \w-scans'
_diffrn_measurement_specimen_support 'MiTeGen MicroMesh'
_diffrn_orient_matrix_type d*Trek
_diffrn_orient_matrix_UB_11 0.076304
_diffrn_orient_matrix_UB_12 0.025481
_diffrn_orient_matrix_UB_13 0.002967
_diffrn_orient_matrix_UB_21 0.003138
_diffrn_orient_matrix_UB_22 -0.005906
_diffrn_orient_matrix_UB_23 -0.029985
_diffrn_orient_matrix_UB_31 -0.007439
_diffrn_orient_matrix_UB_32 0.041749
_diffrn_orient_matrix_UB_33 -0.009002
_diffrn_radiation_collimation 0.3
_diffrn_radiation_monochromator 'Confocal mirrors, HF Varimax'
_diffrn_radiation_probe x-ray
_diffrn_radiation_type MoK\a
_diffrn_radiation_wavelength 0.71075
_diffrn_reflns_av_R_equivalents 0.0703
_diffrn_reflns_av_unetI/netI 0.0847
_diffrn_reflns_Laue_measured_fraction_full 0.999
_diffrn_reflns_Laue_measured_fraction_max 0.995
_diffrn_reflns_limit_h_max 16
_diffrn_reflns_limit_h_min -16
_diffrn_reflns_limit_k_max 41
_diffrn_reflns_limit_k_min -42
_diffrn_reflns_limit_l_max 29
_diffrn_reflns_limit_l_min -30
_diffrn_reflns_number 66676
_diffrn_reflns_point_group_measured_fraction_full 0.999
_diffrn_reflns_point_group_measured_fraction_max 0.995
_diffrn_reflns_theta_full 25.242
_diffrn_reflns_theta_max 27.510
_diffrn_reflns_theta_min 1.964
_diffrn_source 'Rotating Anode'
_diffrn_source_current 55.0
_diffrn_source_power 2.475
_diffrn_source_target Mo
_diffrn_source_type 'Rotating Anode'
_diffrn_source_voltage 45.0
_exptl_absorpt_coefficient_mu 0.159
_exptl_absorpt_correction_T_max 1.000
_exptl_absorpt_correction_T_min 0.715
_exptl_absorpt_correction_type multi-scan
_exptl_absorpt_process_details
;
CrystalClear-SM Expert 3.1 b27 (Rigaku, 2013)
;
_exptl_crystal_colour Colourless
_exptl_crystal_density_diffrn 1.379
_exptl_crystal_description Prism
_exptl_crystal_F_000 4080
_exptl_crystal_size_max 0.21
_exptl_crystal_size_mid 0.11
_exptl_crystal_size_min 0.08
_refine_diff_density_max 0.635
_refine_diff_density_min -0.630
_refine_diff_density_rms 0.060
_refine_ls_extinction_method none
_refine_ls_goodness_of_fit_ref 0.996
_refine_ls_hydrogen_treatment mixed
_refine_ls_matrix_type full
_refine_ls_number_parameters 1280
_refine_ls_number_reflns 21529
_refine_ls_number_restraints 407
_refine_ls_restrained_S_all 1.048
_refine_ls_R_factor_all 0.1262
_refine_ls_R_factor_gt 0.0674
_refine_ls_shift/su_max 0.001
_refine_ls_shift/su_mean 0.000
_refine_ls_structure_factor_coef Fsqd
_refine_ls_weighting_details 'w=1/[\s^2^(Fo^2^)+(0.0972P)^2^] where P=(Fo^2^+2Fc^2^)/3'
_refine_ls_weighting_scheme calc
_refine_ls_wR_factor_gt 0.1727
_refine_ls_wR_factor_ref 0.2000
_reflns_Friedel_coverage 0.000
_reflns_number_gt 11787
_reflns_number_total 21529
_reflns_threshold_expression 'I > 2\s(I)'
_cod_data_source_file c4dt02893g2.cif
_cod_data_source_block L4-HPO42-(2:1)
_cod_depositor_comments
;
The following automatic conversions were performed:

'_exptl_absorpt_correction_type' value 'Multi-scan' changed to
'multi-scan' according to
/usr/data/users/saulius/crontab/automatic-downloads/rss-feeds/RSC/lib/dictionaries/cif_core.dic
dictionary named 'cif_core.dic' version 2.4.2 from 2011-04-26.

Automatic conversion script
Id: cif_fix_values 3008 2015-01-20 13:52:24Z robertas 
;
_cod_database_code 7033747
_shelxl_version_number 2013-4
_shelx_space_group_comment
;
The symmetry employed for this shelxl refinement is uniquely defined
by the following loop, which should always be used as a source of
symmetry information in preference to the above space-group names.
They are only intended as comments.
;
_shelx_estimated_absorpt_t_max 0.987
_shelx_estimated_absorpt_t_min 0.967
_olex2_refinement_description
;
1. Fixed Uiso
 At 1.2 times of:
  All C(H) groups, All C(H,H) groups, All N(H) groups
 At 1.5 times of:
  All C(H,H,H) groups
2. Restrained distances
 F2-C14 = F3A-C14 = F3-C14 = F2A-C14 = F1A-C14 = F1-C14
 1.3 with sigma of 0.02
 F2A-F3A
 2.1 with sigma of 0.02
 F1A-F2A
 2.1 with sigma of 0.02
 F1A-F3A
 2.1 with sigma of 0.02
 F2-F3
 2.1 with sigma of 0.02
 F3-F1
 2.1 with sigma of 0.02
 F1-F2
 2.1 with sigma of 0.02
 N5-H5 = N4-H4A = N2-H2A = N3-H3A = N35-H35 = N34-H34A = N32-H32A = N33-H33A
 0.88 with sigma of 0.02
 F2-C14 = F3-C14
 1.3 with sigma of 0.002
 F2A-C14
 1.3 with sigma of 0.02
 F1A-C14A = F2-C14 = F3A-C14A = F3-C14 = F1-C14 = F2A-C14A
 1.3 with sigma of 0.002
3. Uiso/Uaniso restraints and constraints
Uanis(F39) = Uanis(F39A)
Uanis(F42) = Uanis(F42A)
Uanis(F40) = Uanis(F40A)
Uanis(F41) = Uanis(F41A)
Uanis(F37) = Uanis(F37A)
Uanis(F38) = Uanis(F38A)
Uanis(F12) = Uanis(F12A)
Uanis(F10) = Uanis(F10A)
Uanis(F11) = Uanis(F11A)
Uanis(F42) = Uanis(F40A)
Uanis(F41) = Uanis(F42A)
4. Rigid body (RIGU) restrains
 C14, O2, C17, N4, N5, H4A, C16, H5, C18, C1, H16A, H16B, C23, C19, N1, C2,
 H23, C22, H19, C20, C5, C3, H2, C21, C25, C24, C6, C4, H3, H21, F7, F9, F8,
 F11, F10, F12, N2, H6A, H6B, H4, H2A, C7, N3, O1, H3A, C8, C13, C9, H13, C12,
 H9, C10, C15, C11, F6, F5, F4, H11, F1A, F2A, F3A, F3, F2, F1
 with sigma for 1-2 distances of 0.004 and sigma for 1-3 distances of 0.004
 C14, C14A, F3A, F2, F3, F1A, F2A, F1, C10
 with sigma for 1-2 distances of 0.004 and sigma for 1-3 distances of 0.004
5. Others
 Sof(F1)=Sof(F2)=Sof(F3)=1-FVAR(1)
 Sof(F1A)=Sof(F2A)=Sof(F3A)=FVAR(1)
 Sof(F10A)=Sof(F12A)=Sof(F11A)=1-FVAR(2)
 Sof(F10)=Sof(F11)=Sof(F12)=FVAR(2)
 Sof(F37A)=Sof(F38A)=Sof(F39A)=1-FVAR(3)
 Sof(F37)=Sof(F38)=Sof(F39)=FVAR(3)
 Sof(F42A)=Sof(F41A)=Sof(F40A)=1-FVAR(4)
 Sof(F40)=Sof(F41)=Sof(F42)=FVAR(4)
 Sof(C14A)=1-FVAR(5)
 Sof(C14)=FVAR(5)
6.a Secondary CH2 refined with riding coordinates:
 C6(H6A,H6B), C16(H16A,H16B), C36(H36A,H36B), C46(H46A,H46B), C71(H71A,H71B),
 C72(H72A,H72B), C73(H73A,H73B), C75(H75A,H75B), C76(H76A,H76B), C77(H77A,H77B),
  C79(H79A,H79B), C80(H80A,H80B), C81(H81A,H81B), C83(H83A,H83B), C84(H84A,
 H84B), C85(H85A,H85B), C91(H91A,H91B), C92(H92A,H92B), C93(H93A,H93B),
 C95(H95A,H95B), C96(H96A,H96B), C97(H97A,H97B), C99(H99A,H99B), C100(H10A,
 H10B), C101(H10C,H10D), C103(H10H,H10I), C104(H10J,H10K), C105(H10L,H10M)
6.b Aromatic/amide H refined with riding coordinates:
 C2(H2), C3(H3), C4(H4), C9(H9), C11(H11), C13(H13), C19(H19), C21(H21),
 C23(H23), C32(H32), C33(H33), C34(H34), C39(H39), C41(H41), C43(H43), C49(H49),
  C51(H51), C53(H53)
6.c Idealised Me refined as rotating group:
 C74(H74A,H74B,H74C), C78(H78A,H78B,H78C), C82(H82A,H82B,H82C), C86(H86A,H86B,
 H86C), C94(H94A,H94B,H94C), C98(H98A,H98B,H98C), C102(H10E,H10F,H10G),
 C106(H10N,H10O,H10P), C111(H11A,H11B,H11C), C112(H11D,H11E,H11F)
;
_olex2_submission_special_instructions 'No special instructions were received'

loop_
_space_group_symop_operation_xyz
'x, y, z'
'-x+1/2, y+1/2, -z+1/2'
'-x, -y, -z'
'x-1/2, -y-1/2, z-1/2'

loop_
_atom_site_label
_atom_site_type_symbol
_atom_site_fract_x
_atom_site_fract_y
_atom_site_fract_z
_atom_site_U_iso_or_equiv
_atom_site_adp_type
_atom_site_occupancy
_atom_site_site_symmetry_order
_atom_site_calc_flag
_atom_site_refinement_flags_posn
_atom_site_refinement_flags_occupancy
_atom_site_disorder_assembly
_atom_site_disorder_group
C1 C 0.6799(2) 0.32411(9) 0.66347(11) 0.0323(6) Uani 1 1 d . . . .
C2 C 0.5931(3) 0.34848(10) 0.67067(12) 0.0386(7) Uani 1 1 d . . . .
H2 H 0.5364 0.3524 0.6397 0.046 Uiso 1 1 calc R . . .
C3 C 0.5895(3) 0.36745(10) 0.72428(13) 0.0399(7) Uani 1 1 d . . . .
H3 H 0.5299 0.3841 0.7305 0.048 Uiso 1 1 calc R . . .
C4 C 0.6732(3) 0.36163(9) 0.76756(12) 0.0359(7) Uani 1 1 d . . . .
H4 H 0.6723 0.3740 0.8045 0.043 Uiso 1 1 calc R . . .
C5 C 0.7596(3) 0.33750(9) 0.75693(11) 0.0337(7) Uani 1 1 d . . . .
C6 C 0.8589(3) 0.33078(10) 0.79977(11) 0.0384(7) Uani 1 1 d . . . .
H6A H 0.8831 0.3021 0.7958 0.046 Uiso 1 1 calc R . . .
H6B H 0.9164 0.3490 0.7891 0.046 Uiso 1 1 calc R . . .
C7 C 0.8584(3) 0.37632(10) 0.88262(12) 0.0371(7) Uani 1 1 d . . . .
C8 C 0.8625(3) 0.41032(9) 0.97866(12) 0.0409(8) Uani 1 1 d . . . .
C9 C 0.8402(4) 0.45015(11) 0.95939(14) 0.0681(13) Uani 1 1 d . . . .
H9 H 0.8306 0.4560 0.9191 0.082 Uiso 1 1 calc R . . .
C10 C 0.8319(5) 0.48139(12) 0.99920(17) 0.0897(16) Uani 1 1 d . . . .
C11 C 0.8475(4) 0.47411(12) 1.05832(16) 0.0804(15) Uani 1 1 d . . . .
H11 H 0.8426 0.4957 1.0852 0.096 Uiso 1 1 calc R . . .
C12 C 0.8706(3) 0.43450(11) 1.07694(13) 0.0485(9) Uani 1 1 d . . . .
C13 C 0.8778(3) 0.40303(10) 1.03843(12) 0.0381(7) Uani 1 1 d . . . .
H13 H 0.8934 0.3760 1.0525 0.046 Uiso 1 1 calc R . . .
C14 C 0.7833(4) 0.5256(2) 0.9816(2) 0.076(3) Uani 0.536(17) 1 d D P A 2
C15 C 0.8861(3) 0.42635(11) 1.14155(13) 0.0496(9) Uani 1 1 d . . . .
C16 C 0.6900(3) 0.30083(10) 0.60837(11) 0.0357(7) Uani 1 1 d . . . .
H16A H 0.7593 0.3083 0.5951 0.043 Uiso 1 1 calc R . . .
H16B H 0.6925 0.2711 0.6172 0.043 Uiso 1 1 calc R . . .
C17 C 0.6139(3) 0.33704(9) 0.52076(12) 0.0344(7) Uani 1 1 d . . . .
C18 C 0.5035(3) 0.36406(9) 0.43152(11) 0.0329(6) Uani 1 1 d . . . .
C19 C 0.5747(3) 0.39387(9) 0.41669(12) 0.0362(7) Uani 1 1 d . . . .
H19 H 0.6444 0.3964 0.4382 0.043 Uiso 1 1 calc R . . .
C20 C 0.5430(3) 0.41986(9) 0.37018(12) 0.0384(7) Uani 1 1 d . . . .
C21 C 0.4413(3) 0.41752(9) 0.33816(12) 0.0391(7) Uani 1 1 d . . . .
H21 H 0.4208 0.4357 0.3066 0.047 Uiso 1 1 calc R . . .
C22 C 0.3704(3) 0.38794(9) 0.35351(12) 0.0357(7) Uani 1 1 d . . . .
C23 C 0.4005(2) 0.36122(9) 0.39930(11) 0.0341(7) Uani 1 1 d . . . .
H23 H 0.3514 0.3409 0.4089 0.041 Uiso 1 1 calc R . . .
C24 C 0.6202(3) 0.45135(12) 0.35436(15) 0.0542(9) Uani 1 1 d . . . .
C25 C 0.2583(3) 0.38686(10) 0.32279(13) 0.0423(8) Uani 1 1 d . . . .
F1A F 0.7355(8) 0.5324(4) 0.9462(5) 0.133(4) Uani 0.513(6) 1 d D P A 1
F1 F 0.7207(8) 0.5234(3) 0.9324(3) 0.079(2) Uani 0.487(6) 1 d D P A 2
F2A F 0.8889(5) 0.53303(15) 0.9311(2) 0.099(2) Uani 0.513(6) 1 d D P A 1
F2 F 0.8670(5) 0.5491(3) 0.9807(4) 0.100(3) Uani 0.487(6) 1 d D P A 2
F3A F 0.8641(9) 0.5529(2) 1.0109(3) 0.137(4) Uani 0.513(6) 1 d D P A 1
F3 F 0.7202(5) 0.54130(14) 1.01610(18) 0.078(2) Uani 0.487(6) 1 d D P A 2
F4 F 0.97113(19) 0.44672(7) 1.16828(8) 0.0669(6) Uani 1 1 d . . . .
F5 F 0.8014(2) 0.43836(8) 1.16641(9) 0.0757(7) Uani 1 1 d . . . .
F6 F 0.90151(19) 0.38692(6) 1.15419(7) 0.0612(6) Uani 1 1 d . . . .
F7 F 0.19711(16) 0.41642(6) 0.34155(9) 0.0576(5) Uani 1 1 d . . . .
F8 F 0.20675(16) 0.35189(6) 0.33002(9) 0.0579(6) Uani 1 1 d . . . .
F9 F 0.25304(18) 0.39340(8) 0.26586(8) 0.0704(7) Uani 1 1 d . . . .
F10 F 0.5796(2) 0.48092(9) 0.32223(14) 0.0686(10) Uani 0.818(4) 1 d . P B 1
F11 F 0.6865(4) 0.46616(12) 0.40015(13) 0.0650(11) Uani 0.818(4) 1 d . P B 1
F12 F 0.6945(3) 0.43355(11) 0.32189(17) 0.0983(13) Uani 0.818(4) 1 d . P B 1
N1 N 0.7632(2) 0.31852(7) 0.70551(9) 0.0336(6) Uani 1 1 d . . . .
N2 N 0.8483(2) 0.33796(8) 0.86013(9) 0.0365(6) Uani 1 1 d D . . .
H2A H 0.857(3) 0.3158(7) 0.8806(12) 0.044 Uiso 1 1 d DR . . .
N3 N 0.8666(2) 0.37653(8) 0.94274(10) 0.0365(6) Uani 1 1 d D . . .
H3A H 0.868(3) 0.3527(7) 0.9602(13) 0.044 Uiso 1 1 d DR . . .
N4 N 0.6046(2) 0.30811(8) 0.56163(10) 0.0354(6) Uani 1 1 d D . . .
H4A H 0.551(2) 0.2918(8) 0.5567(14) 0.043 Uiso 1 1 d DR . . .
N5 N 0.5262(2) 0.33665(8) 0.47731(10) 0.0346(6) Uani 1 1 d D . . .
H5 H 0.477(2) 0.3186(8) 0.4817(13) 0.042 Uiso 1 1 d DR . . .
O1 O 0.85949(19) 0.40770(7) 0.85303(8) 0.0453(6) Uani 1 1 d . . . .
O2 O 0.68969(18) 0.36070(7) 0.52227(9) 0.0431(5) Uani 1 1 d . . . .
C31 C 0.0459(2) 0.76023(9) 0.79387(12) 0.0342(7) Uani 1 1 d . . . .
C32 C -0.0180(3) 0.73209(10) 0.81678(13) 0.0414(8) Uani 1 1 d . . . .
H32 H 0.0011 0.7222 0.8552 0.050 Uiso 1 1 calc R . . .
C33 C -0.1103(3) 0.71831(11) 0.78344(14) 0.0456(8) Uani 1 1 d . . . .
H33 H -0.1561 0.6991 0.7988 0.055 Uiso 1 1 calc R . . .
C34 C -0.1354(3) 0.73280(10) 0.72749(14) 0.0418(7) Uani 1 1 d . . . .
H34 H -0.1989 0.7239 0.7039 0.050 Uiso 1 1 calc R . . .
C35 C -0.0666(2) 0.76050(9) 0.70638(12) 0.0345(7) Uani 1 1 d . . . .
C36 C -0.0884(3) 0.77771(10) 0.64558(12) 0.0388(7) Uani 1 1 d . . . .
H36A H -0.1237 0.8048 0.6474 0.047 Uiso 1 1 calc R . . .
H36B H -0.0186 0.7823 0.6312 0.047 Uiso 1 1 calc R . . .
C37 C -0.1154(3) 0.71641(9) 0.58611(12) 0.0342(7) Uani 1 1 d . . . .
C38 C -0.1695(2) 0.65669(9) 0.52243(11) 0.0341(7) Uani 1 1 d . . . .
C39 C -0.0802(3) 0.63178(10) 0.54109(12) 0.0375(7) Uani 1 1 d . . . .
H39 H -0.0248 0.6414 0.5698 0.045 Uiso 1 1 calc R . . .
C40 C -0.0736(3) 0.59278(10) 0.51707(12) 0.0392(7) Uani 1 1 d . . . .
C41 C -0.1523(3) 0.57789(10) 0.47481(13) 0.0439(8) Uani 1 1 d . . . .
H41 H -0.1469 0.5511 0.4591 0.053 Uiso 1 1 calc R . . .
C42 C -0.2397(3) 0.60320(10) 0.45587(13) 0.0423(8) Uani 1 1 d . . . .
C43 C -0.2476(3) 0.64207(9) 0.47914(12) 0.0368(7) Uani 1 1 d . . . .
H43 H -0.3073 0.6590 0.4653 0.044 Uiso 1 1 calc R . . .
C44 C 0.0210(3) 0.56682(11) 0.53856(13) 0.0467(8) Uani 1 1 d . . . .
C45 C -0.3253(3) 0.58909(11) 0.40933(15) 0.0540(9) Uani 1 1 d . . . .
C46 C 0.1454(3) 0.77857(10) 0.82832(11) 0.0371(7) Uani 1 1 d . . . .
H46A H 0.2013 0.7818 0.8024 0.045 Uiso 1 1 calc R . . .
H46B H 0.1274 0.8063 0.8416 0.045 Uiso 1 1 calc R . . .
C47 C 0.2528(2) 0.72163(10) 0.87097(11) 0.0355(7) Uani 1 1 d . . . .
C48 C 0.3373(2) 0.66203(10) 0.92536(12) 0.0354(7) Uani 1 1 d . . . .
C49 C 0.3750(3) 0.64130(10) 0.87947(13) 0.0404(7) Uani 1 1 d . . . .
H49 H 0.3600 0.6518 0.8411 0.049 Uiso 1 1 calc R . . .
C50 C 0.4337(3) 0.60590(11) 0.88971(15) 0.0469(8) Uani 1 1 d . . . .
C51 C 0.4591(3) 0.58978(11) 0.94528(16) 0.0504(9) Uani 1 1 d . . . .
H51 H 0.5000 0.5652 0.9518 0.061 Uiso 1 1 calc R . . .
C52 C 0.4228(3) 0.61070(11) 0.99078(14) 0.0448(8) Uani 1 1 d . . . .
C53 C 0.3636(3) 0.64612(10) 0.98175(13) 0.0394(7) Uani 1 1 d . . . .
H53 H 0.3402 0.6600 1.0137 0.047 Uiso 1 1 calc R . . .
C54 C 0.4733(4) 0.58385(14) 0.84021(18) 0.0617(10) Uani 1 1 d . . . .
C55 C 0.4542(3) 0.59503(14) 1.05099(17) 0.0627(11) Uani 1 1 d . . . .
F31 F 0.11039(17) 0.58809(6) 0.55604(9) 0.0602(6) Uani 1 1 d . . . .
F32 F 0.00276(17) 0.54301(6) 0.58390(8) 0.0564(5) Uani 1 1 d . . . .
F33 F 0.04661(19) 0.54007(6) 0.49798(8) 0.0619(6) Uani 1 1 d . . . .
F34 F -0.3108(3) 0.55145(8) 0.39237(14) 0.1279(14) Uani 1 1 d . . . .
F35 F -0.4229(2) 0.59037(8) 0.42641(10) 0.0819(8) Uani 1 1 d . . . .
F36 F -0.3339(2) 0.61305(8) 0.36243(8) 0.0732(7) Uani 1 1 d . . . .
F37 F 0.5784(3) 0.58773(17) 0.83992(19) 0.1057(17) Uani 0.847(6) 1 d . P C 1
F38 F 0.4264(5) 0.59710(14) 0.78760(14) 0.1119(17) Uani 0.847(6) 1 d . P C 1
F39 F 0.4545(4) 0.54382(12) 0.83950(19) 0.0918(13) Uani 0.847(6) 1 d . P C 1
F40 F 0.4468(4) 0.55381(10) 1.05382(12) 0.0764(10) Uani 0.790(5) 1 d . P D 1
F41 F 0.5590(4) 0.60239(19) 1.06989(17) 0.0960(17) Uani 0.790(5) 1 d . P D 1
F42 F 0.3956(5) 0.61078(12) 1.08902(19) 0.0764(10) Uani 0.790(5) 1 d . P D 1
N31 N 0.0231(2) 0.77442(7) 0.73851(10) 0.0333(6) Uani 1 1 d . . . .
N32 N -0.1552(2) 0.75223(8) 0.60373(11) 0.0404(6) Uani 1 1 d D . . .
H32A H -0.2240(15) 0.7550(11) 0.5975(15) 0.048 Uiso 1 1 d DR . . .
N33 N -0.1863(2) 0.69551(8) 0.54529(10) 0.0345(6) Uani 1 1 d D . . .
H33A H -0.2457(18) 0.7079(9) 0.5338(13) 0.041 Uiso 1 1 d DR . . .
N34 N 0.1901(2) 0.75432(8) 0.87870(10) 0.0374(6) Uani 1 1 d D . . .
H34A H 0.164(2) 0.7598(10) 0.9104(10) 0.045 Uiso 1 1 d DR . . .
N35 N 0.2741(2) 0.69725(8) 0.91954(10) 0.0357(6) Uani 1 1 d D . . .
H35 H 0.233(2) 0.7019(10) 0.9452(11) 0.043 Uiso 1 1 d DR . . .
O31 O -0.02461(17) 0.70408(7) 0.60385(9) 0.0397(5) Uani 1 1 d . . . .
O32 O 0.28991(18) 0.71509(7) 0.82533(8) 0.0437(5) Uani 1 1 d . . . .
C71 C 0.7346(2) 0.26871(10) 0.41822(11) 0.0356(7) Uani 1 1 d . . . .
H71A H 0.7407 0.2986 0.4258 0.043 Uiso 1 1 calc R . . .
H71B H 0.6741 0.2583 0.4374 0.043 Uiso 1 1 calc R . . .
C72 C 0.8375(3) 0.24815(10) 0.44589(12) 0.0387(7) Uani 1 1 d . . . .
H72A H 0.8975 0.2559 0.4245 0.046 Uiso 1 1 calc R . . .
H72B H 0.8289 0.2179 0.4436 0.046 Uiso 1 1 calc R . . .
C73 C 0.8638(3) 0.26111(11) 0.50908(12) 0.0457(8) Uani 1 1 d . . . .
H73A H 0.8668 0.2915 0.5113 0.055 Uiso 1 1 calc R . . .
H73B H 0.8057 0.2517 0.5308 0.055 Uiso 1 1 calc R . . .
C74 C 0.9702(3) 0.24350(11) 0.53690(13) 0.0515(9) Uani 1 1 d . . . .
H74A H 1.0276 0.2522 0.5149 0.077 Uiso 1 1 calc GR . . .
H74B H 0.9660 0.2134 0.5369 0.077 Uiso 1 1 calc GR . . .
H74C H 0.9859 0.2534 0.5769 0.077 Uiso 1 1 calc GR . . .
C75 C 0.7863(3) 0.28463(10) 0.31955(12) 0.0390(7) Uani 1 1 d . . . .
H75A H 0.8591 0.2736 0.3328 0.047 Uiso 1 1 calc R . . .
H75B H 0.7686 0.2774 0.2780 0.047 Uiso 1 1 calc R . . .
C76 C 0.7924(3) 0.33054(11) 0.32390(14) 0.0500(9) Uani 1 1 d . . . .
H76A H 0.8115 0.3390 0.3649 0.060 Uiso 1 1 calc R . . .
H76B H 0.7219 0.3428 0.3089 0.060 Uiso 1 1 calc R . . .
C77 C 0.8797(3) 0.34522(13) 0.28741(14) 0.0586(10) Uani 1 1 d . . . .
H77A H 0.9453 0.3285 0.2982 0.070 Uiso 1 1 calc R . . .
H77B H 0.8539 0.3398 0.2460 0.070 Uiso 1 1 calc R . . .
C78 C 0.9088(4) 0.38880(16) 0.29402(17) 0.0879(16) Uani 1 1 d . . . .
H78A H 0.9616 0.3956 0.2681 0.132 Uiso 1 1 calc GR . . .
H78B H 0.9399 0.3942 0.3342 0.132 Uiso 1 1 calc GR . . .
H78C H 0.8443 0.4057 0.2842 0.132 Uiso 1 1 calc GR . . .
C79 C 0.5920(2) 0.27734(9) 0.33647(12) 0.0348(7) Uani 1 1 d . . . .
H79A H 0.5447 0.2625 0.3603 0.042 Uiso 1 1 calc R . . .
H79B H 0.5892 0.3069 0.3463 0.042 Uiso 1 1 calc R . . .
C80 C 0.5478(2) 0.27189(10) 0.27317(12) 0.0380(7) Uani 1 1 d . . . .
H80A H 0.5344 0.2423 0.2651 0.046 Uiso 1 1 calc R . . .
H80B H 0.6020 0.2814 0.2489 0.046 Uiso 1 1 calc R . . .
C81 C 0.4438(3) 0.29568(12) 0.25686(14) 0.0505(9) Uani 1 1 d . . . .
H81A H 0.4573 0.3254 0.2636 0.061 Uiso 1 1 calc R . . .
H81B H 0.3899 0.2867 0.2817 0.061 Uiso 1 1 calc R . . .
C82 C 0.3994(3) 0.28861(13) 0.19324(15) 0.0593(10) Uani 1 1 d . . . .
H82A H 0.4530 0.2973 0.1687 0.089 Uiso 1 1 calc GR . . .
H82B H 0.3334 0.3047 0.1833 0.089 Uiso 1 1 calc GR . . .
H82C H 0.3835 0.2594 0.1869 0.089 Uiso 1 1 calc GR . . .
C83 C 0.7171(3) 0.21745(10) 0.33730(12) 0.0385(7) Uani 1 1 d . . . .
H83A H 0.6974 0.2146 0.2949 0.046 Uiso 1 1 calc R . . .
H83B H 0.7938 0.2096 0.3465 0.046 Uiso 1 1 calc R . . .
C84 C 0.6509(3) 0.18722(10) 0.36644(13) 0.0444(8) Uani 1 1 d . . . .
H84A H 0.5739 0.1901 0.3507 0.053 Uiso 1 1 calc R . . .
H84B H 0.6590 0.1927 0.4086 0.053 Uiso 1 1 calc R . . .
C85 C 0.6898(4) 0.14352(12) 0.35539(16) 0.0641(11) Uani 1 1 d . . . .
H85A H 0.6790 0.1384 0.3131 0.077 Uiso 1 1 calc R . . .
H85B H 0.7681 0.1420 0.3687 0.077 Uiso 1 1 calc R . . .
C86 C 0.6358(4) 0.11043(13) 0.38397(18) 0.0677(11) Uani 1 1 d . . . .
H86A H 0.5618 0.1073 0.3648 0.102 Uiso 1 1 calc GR . . .
H86B H 0.6351 0.1174 0.4249 0.102 Uiso 1 1 calc GR . . .
H86C H 0.6749 0.0846 0.3812 0.102 Uiso 1 1 calc GR . . .
N71 N 0.70672(19) 0.26220(8) 0.35282(10) 0.0339(6) Uani 1 1 d . . . .
C91 C 0.1692(3) 0.54484(9) 0.27098(12) 0.0391(7) Uani 1 1 d . . . .
H91A H 0.1236 0.5554 0.2361 0.047 Uiso 1 1 calc R . . .
H91B H 0.2355 0.5617 0.2767 0.047 Uiso 1 1 calc R . . .
C92 C 0.2002(3) 0.50086(10) 0.25938(13) 0.0452(8) Uani 1 1 d . . . .
H92A H 0.1352 0.4833 0.2561 0.054 Uiso 1 1 calc R . . .
H92B H 0.2515 0.4907 0.2924 0.054 Uiso 1 1 calc R . . .
C93 C 0.2516(3) 0.49749(11) 0.20371(13) 0.0517(9) Uani 1 1 d . . . .
H93A H 0.2648 0.4681 0.1962 0.062 Uiso 1 1 calc R . . .
H93B H 0.1998 0.5079 0.1711 0.062 Uiso 1 1 calc R . . .
C94 C 0.3563(4) 0.52059(12) 0.20449(17) 0.0663(11) Uani 1 1 d . . . .
H94A H 0.4072 0.5116 0.2378 0.099 Uiso 1 1 calc GR . . .
H94B H 0.3430 0.5501 0.2076 0.099 Uiso 1 1 calc GR . . .
H94C H 0.3866 0.5150 0.1686 0.099 Uiso 1 1 calc GR . . .
C95 C 0.0023(3) 0.52834(10) 0.31521(13) 0.0429(8) Uani 1 1 d . . . .
H95A H 0.0166 0.4989 0.3092 0.051 Uiso 1 1 calc R . . .
H95B H -0.0296 0.5307 0.3517 0.051 Uiso 1 1 calc R . . .
C96 C -0.0807(3) 0.54273(11) 0.26593(14) 0.0495(9) Uani 1 1 d . . . .
H96A H -0.0530 0.5385 0.2285 0.059 Uiso 1 1 calc R . . .
H96B H -0.0946 0.5724 0.2703 0.059 Uiso 1 1 calc R . . .
C97 C -0.1850(3) 0.51884(12) 0.26614(16) 0.0559(9) Uani 1 1 d . . . .
H97A H -0.1712 0.4894 0.2591 0.067 Uiso 1 1 calc R . . .
H97B H -0.2083 0.5211 0.3050 0.067 Uiso 1 1 calc R . . .
C98 C -0.2757(3) 0.53357(14) 0.22103(18) 0.0696(12) Uani 1 1 d . . . .
H98A H -0.2908 0.5626 0.2280 0.104 Uiso 1 1 calc GR . . .
H98B H -0.3404 0.5172 0.2237 0.104 Uiso 1 1 calc GR . . .
H98C H -0.2544 0.5305 0.1823 0.104 Uiso 1 1 calc GR . . .
C99 C 0.1742(3) 0.53349(10) 0.37831(12) 0.0396(7) Uani 1 1 d . . . .
H99A H 0.1325 0.5380 0.4110 0.048 Uiso 1 1 calc R . . .
H99B H 0.1813 0.5034 0.3734 0.048 Uiso 1 1 calc R . . .
C100 C 0.2857(3) 0.55134(11) 0.39480(13) 0.0446(8) Uani 1 1 d . . . .
H10A H 0.2809 0.5816 0.3974 0.054 Uiso 1 1 calc R . . .
H10B H 0.3313 0.5446 0.3645 0.054 Uiso 1 1 calc R . . .
C101 C 0.3372(3) 0.53396(11) 0.45331(13) 0.0483(8) Uani 1 1 d . . . .
H10C H 0.4053 0.5489 0.4655 0.058 Uiso 1 1 calc R . . .
H10D H 0.2885 0.5395 0.4825 0.058 Uiso 1 1 calc R . . .
C102 C 0.3608(4) 0.48875(13) 0.45335(18) 0.0747(13) Uani 1 1 d . . . .
H10E H 0.3988 0.4807 0.4913 0.112 Uiso 1 1 calc GR . . .
H10F H 0.4060 0.4826 0.4232 0.112 Uiso 1 1 calc GR . . .
H10G H 0.2931 0.4734 0.4456 0.112 Uiso 1 1 calc GR . . .
C103 C 0.0938(3) 0.59677(9) 0.32918(12) 0.0364(7) Uani 1 1 d . . . .
H10H H 0.0529 0.6071 0.2927 0.044 Uiso 1 1 calc R . . .
H10I H 0.1655 0.6101 0.3337 0.044 Uiso 1 1 calc R . . .
C104 C 0.0356(3) 0.61018(11) 0.37957(13) 0.0501(9) Uani 1 1 d . . . .
H10J H 0.0822 0.6046 0.4166 0.060 Uiso 1 1 calc R . . .
H10K H -0.0311 0.5938 0.3792 0.060 Uiso 1 1 calc R . . .
C105 C 0.0067(3) 0.65589(10) 0.37627(13) 0.0432(8) Uani 1 1 d . . . .
H10L H -0.0159 0.6643 0.4137 0.052 Uiso 1 1 calc R . . .
H10M H 0.0721 0.6717 0.3711 0.052 Uiso 1 1 calc R . . .
C106 C -0.0815(3) 0.66732(12) 0.32810(15) 0.0544(9) Uani 1 1 d . . . .
H10N H -0.1467 0.6516 0.3324 0.082 Uiso 1 1 calc GR . . .
H10O H -0.0582 0.6610 0.2906 0.082 Uiso 1 1 calc GR . . .
H10P H -0.0969 0.6968 0.3302 0.082 Uiso 1 1 calc GR . . .
N91 N 0.1092(2) 0.55085(7) 0.32314(10) 0.0357(6) Uani 1 1 d . . . .
O61 O 0.36971(17) 0.19655(6) 0.50153(8) 0.0385(5) Uani 1 1 d . . . .
O62 O 0.38172(17) 0.23962(6) 0.41284(8) 0.0359(5) Uani 1 1 d . . . .
O63 O 0.39054(16) 0.27310(6) 0.51086(8) 0.0338(5) Uani 1 1 d . . . .
O64 O 0.54334(18) 0.23002(7) 0.48404(9) 0.0394(5) Uani 1 1 d . . . .
H64 H 0.566(3) 0.2214(12) 0.5160(17) 0.061(12) Uiso 1 1 d . . . .
P61 P 0.41585(6) 0.23442(2) 0.47742(3) 0.02825(17) Uani 1 1 d . . . .
C111 C 0.8265(4) 0.62176(13) 0.87041(16) 0.0660(11) Uani 1 1 d . . . .
H11A H 0.7634 0.6328 0.8458 0.099 Uiso 1 1 calc GR . . .
H11B H 0.8159 0.5924 0.8770 0.099 Uiso 1 1 calc GR . . .
H11C H 0.8907 0.6256 0.8512 0.099 Uiso 1 1 calc GR . . .
C112 C 0.7101(3) 0.64164(12) 0.95511(17) 0.0593(10) Uani 1 1 d . . . .
H11D H 0.7022 0.6566 0.9908 0.089 Uiso 1 1 calc GR . . .
H11E H 0.6961 0.6124 0.9606 0.089 Uiso 1 1 calc GR . . .
H11F H 0.6587 0.6524 0.9232 0.089 Uiso 1 1 calc GR . . .
O111 O 0.8512(2) 0.69287(8) 0.92272(10) 0.0561(7) Uani 1 1 d . . . .
S111 S 0.84368(8) 0.64809(3) 0.93826(4) 0.0515(2) Uani 1 1 d . . . .
F10A F 0.5568(11) 0.4917(4) 0.3588(6) 0.0686(10) Uani 0.182(4) 1 d . P B 2
F12A F 0.6253(17) 0.4537(6) 0.3011(9) 0.0983(13) Uani 0.182(4) 1 d . P B 2
F11A F 0.698(2) 0.4554(6) 0.3815(8) 0.0650(11) Uani 0.182(4) 1 d . P B 2
F37A F 0.5579(19) 0.5641(10) 0.8569(12) 0.1057(17) Uani 0.153(6) 1 d . P C 2
F38A F 0.510(3) 0.6092(8) 0.8053(9) 0.1119(17) Uani 0.153(6) 1 d . P C 2
F39A F 0.419(2) 0.5593(8) 0.8185(12) 0.0918(13) Uani 0.153(6) 1 d . P C 2
F42A F 0.5340(15) 0.6238(7) 1.0820(8) 0.0960(17) Uani 0.210(5) 1 d . P D 2
F41A F 0.5221(13) 0.5674(7) 1.0622(6) 0.0960(17) Uani 0.210(5) 1 d . P D 2
F40A F 0.3847(19) 0.5966(4) 1.0881(8) 0.0764(10) Uani 0.210(5) 1 d . P D 2
C14A C 0.8320(7) 0.5249(2) 0.9724(3) 0.088(3) Uani 0.464(17) 1 d D P A 1

loop_
_atom_site_aniso_label
_atom_site_aniso_U_11
_atom_site_aniso_U_22
_atom_site_aniso_U_33
_atom_site_aniso_U_23
_atom_site_aniso_U_13
_atom_site_aniso_U_12
C1 0.0389(16) 0.0347(15) 0.0236(12) 0.0005(11) 0.0055(12) -0.0073(13)
C2 0.0400(17) 0.0471(18) 0.0285(14) 0.0029(13) 0.0044(13) -0.0047(14)
C3 0.0420(18) 0.0457(18) 0.0328(15) -0.0007(13) 0.0080(14) 0.0025(15)
C4 0.0451(17) 0.0395(17) 0.0249(13) -0.0016(12) 0.0110(13) -0.0019(14)
C5 0.0452(17) 0.0353(16) 0.0211(12) 0.0067(11) 0.0068(12) 0.0003(13)
C6 0.0467(18) 0.0515(19) 0.0175(12) 0.0005(12) 0.0061(13) 0.0035(15)
C7 0.0431(18) 0.0439(17) 0.0240(13) 0.0072(12) 0.0028(13) 0.0018(14)
C8 0.057(2) 0.0381(16) 0.0252(13) -0.0003(12) -0.0022(14) -0.0035(15)
C9 0.128(4) 0.0399(19) 0.0298(16) -0.0007(14) -0.013(2) 0.002(2)
C10 0.173(5) 0.044(2) 0.0427(19) -0.0035(16) -0.019(2) 0.015(2)
C11 0.147(5) 0.047(2) 0.0387(18) -0.0121(16) -0.019(2) 0.019(2)
C12 0.069(2) 0.0480(19) 0.0264(14) -0.0055(13) -0.0011(15) 0.0053(17)
C13 0.0454(18) 0.0414(17) 0.0268(13) 0.0007(12) 0.0024(13) 0.0022(14)
C14 0.131(6) 0.060(5) 0.040(4) -0.008(3) 0.018(4) 0.016(4)
C15 0.064(2) 0.054(2) 0.0295(15) -0.0094(14) 0.0013(16) 0.0060(17)
C16 0.0421(17) 0.0418(17) 0.0229(13) -0.0026(12) 0.0030(13) -0.0044(14)
C17 0.0417(17) 0.0367(16) 0.0260(13) -0.0025(12) 0.0087(13) -0.0042(14)
C18 0.0450(17) 0.0327(15) 0.0224(12) -0.0027(11) 0.0095(12) -0.0018(13)
C19 0.0434(17) 0.0376(16) 0.0287(14) -0.0005(12) 0.0090(13) -0.0053(14)
C20 0.0489(18) 0.0401(16) 0.0274(14) 0.0016(12) 0.0095(13) -0.0048(14)
C21 0.0566(19) 0.0386(17) 0.0235(13) 0.0006(12) 0.0107(14) -0.0032(14)
C22 0.0483(17) 0.0367(16) 0.0237(13) -0.0006(11) 0.0103(13) -0.0024(13)
C23 0.0424(16) 0.0382(16) 0.0237(13) -0.0016(11) 0.0119(12) -0.0058(13)
C24 0.067(2) 0.059(2) 0.0362(17) 0.0069(15) 0.0078(17) -0.0198(18)
C25 0.0530(19) 0.0448(18) 0.0283(14) 0.0017(13) 0.0025(14) -0.0054(15)
F1A 0.164(7) 0.080(8) 0.150(9) 0.038(6) 0.000(6) 0.026(5)
F1 0.143(6) 0.042(4) 0.051(3) 0.003(2) 0.008(3) 0.038(4)
F2A 0.160(5) 0.049(3) 0.080(4) 0.017(3) -0.007(3) -0.016(3)
F2 0.116(5) 0.077(5) 0.114(7) 0.040(5) 0.036(5) 0.017(3)
F3A 0.294(12) 0.042(3) 0.068(4) 0.005(3) 0.003(5) -0.009(4)
F3 0.136(5) 0.048(3) 0.053(3) 0.005(2) 0.024(3) 0.036(3)
F4 0.0844(16) 0.0815(15) 0.0303(9) -0.0031(10) -0.0086(10) -0.0158(13)
F5 0.0812(16) 0.0991(18) 0.0491(12) -0.0182(12) 0.0165(12) 0.0158(14)
F6 0.1023(18) 0.0564(13) 0.0250(9) -0.0009(8) 0.0083(10) 0.0058(12)
F7 0.0546(12) 0.0546(12) 0.0614(12) 0.0007(10) 0.0004(10) 0.0036(10)
F8 0.0579(13) 0.0487(11) 0.0607(12) 0.0114(9) -0.0153(10) -0.0120(10)
F9 0.0674(14) 0.1120(19) 0.0293(10) 0.0102(11) -0.0023(10) -0.0141(13)
F10 0.0702(18) 0.0685(18) 0.0617(19) 0.0396(17) -0.0105(17) -0.0235(15)
F11 0.083(2) 0.066(2) 0.042(2) 0.0147(14) -0.0086(19) -0.0368(19)
F12 0.114(3) 0.072(2) 0.130(3) -0.007(2) 0.091(3) -0.0206(19)
N1 0.0410(14) 0.0397(14) 0.0205(10) 0.0024(10) 0.0059(10) -0.0034(11)
N2 0.0513(16) 0.0408(14) 0.0174(10) 0.0032(10) 0.0039(11) 0.0026(13)
N3 0.0564(17) 0.0329(13) 0.0199(11) 0.0043(9) 0.0037(11) 0.0029(12)
N4 0.0405(15) 0.0413(14) 0.0239(11) 0.0010(10) 0.0025(11) -0.0123(12)
N5 0.0403(14) 0.0381(14) 0.0254(11) 0.0035(10) 0.0043(11) -0.0092(11)
O1 0.0656(16) 0.0441(13) 0.0257(10) 0.0079(9) 0.0038(10) -0.0010(11)
O2 0.0427(12) 0.0462(13) 0.0398(11) 0.0069(10) 0.0031(10) -0.0114(10)
C31 0.0401(17) 0.0380(17) 0.0266(14) 0.0022(12) 0.0117(13) 0.0036(14)
C32 0.050(2) 0.0462(19) 0.0306(15) 0.0039(13) 0.0144(15) 0.0034(16)
C33 0.048(2) 0.0477(19) 0.0445(18) 0.0008(15) 0.0194(17) -0.0102(16)
C34 0.0426(18) 0.0438(18) 0.0413(17) -0.0056(14) 0.0136(15) -0.0038(15)
C35 0.0388(17) 0.0367(16) 0.0289(14) -0.0037(12) 0.0081(13) 0.0036(14)
C36 0.0403(17) 0.0468(18) 0.0289(14) -0.0068(13) 0.0033(14) 0.0004(15)
C37 0.0409(18) 0.0387(17) 0.0237(13) 0.0012(12) 0.0070(13) 0.0007(14)
C38 0.0416(17) 0.0389(17) 0.0244(13) 0.0017(12) 0.0135(13) -0.0017(14)
C39 0.0435(18) 0.0440(18) 0.0269(14) 0.0036(13) 0.0116(14) 0.0018(15)
C40 0.0498(19) 0.0436(18) 0.0276(14) 0.0064(13) 0.0182(14) 0.0046(15)
C41 0.064(2) 0.0376(17) 0.0338(16) -0.0007(13) 0.0200(16) 0.0035(16)
C42 0.055(2) 0.0416(18) 0.0324(15) -0.0013(13) 0.0124(15) -0.0017(16)
C43 0.0463(18) 0.0407(17) 0.0245(13) 0.0021(12) 0.0083(14) 0.0019(14)
C44 0.064(2) 0.0472(19) 0.0326(16) 0.0052(14) 0.0213(17) 0.0120(18)
C45 0.071(3) 0.044(2) 0.046(2) -0.0071(16) 0.004(2) -0.0001(19)
C46 0.0457(18) 0.0444(18) 0.0222(13) 0.0029(12) 0.0077(13) -0.0010(15)
C47 0.0367(17) 0.0499(19) 0.0210(13) -0.0033(12) 0.0075(12) 0.0006(15)
C48 0.0339(16) 0.0444(18) 0.0291(14) -0.0032(13) 0.0092(13) -0.0012(14)
C49 0.0426(18) 0.0471(19) 0.0323(15) -0.0078(14) 0.0074(14) -0.0025(15)
C50 0.0442(19) 0.052(2) 0.0473(19) -0.0082(16) 0.0146(16) 0.0003(17)
C51 0.043(2) 0.049(2) 0.062(2) 0.0023(17) 0.0132(18) 0.0071(16)
C52 0.0390(18) 0.054(2) 0.0426(17) 0.0053(15) 0.0092(15) 0.0071(16)
C53 0.0398(18) 0.0491(19) 0.0311(15) -0.0016(13) 0.0112(14) 0.0015(15)
C54 0.064(3) 0.065(3) 0.059(2) -0.013(2) 0.017(2) 0.013(2)
C55 0.060(3) 0.078(3) 0.051(2) 0.015(2) 0.011(2) 0.029(2)
F31 0.0517(13) 0.0587(13) 0.0716(14) 0.0102(11) 0.0134(11) 0.0119(11)
F32 0.0771(15) 0.0590(12) 0.0374(10) 0.0198(9) 0.0226(10) 0.0176(11)
F33 0.0863(16) 0.0618(13) 0.0426(10) 0.0042(9) 0.0262(11) 0.0313(12)
F34 0.162(3) 0.0619(17) 0.134(3) -0.0547(17) -0.076(2) 0.0370(18)
F35 0.0716(17) 0.109(2) 0.0609(14) 0.0052(13) -0.0052(13) -0.0350(15)
F36 0.0846(17) 0.0935(18) 0.0381(11) 0.0045(11) -0.0041(11) -0.0091(14)
F37 0.064(2) 0.150(4) 0.114(3) -0.077(3) 0.0547(19) -0.027(2)
F38 0.158(4) 0.133(3) 0.0445(18) -0.0244(18) 0.012(2) 0.085(3)
F39 0.120(3) 0.054(2) 0.109(3) -0.033(2) 0.045(3) 0.004(2)
F40 0.109(2) 0.072(2) 0.0499(10) 0.0230(13) 0.0174(12) 0.0317(18)
F41 0.057(2) 0.165(6) 0.062(2) 0.027(3) -0.0047(16) 0.012(2)
F42 0.109(2) 0.072(2) 0.0499(10) 0.0230(13) 0.0174(12) 0.0317(18)
N31 0.0384(14) 0.0358(13) 0.0268(12) -0.0001(10) 0.0089(11) 0.0007(11)
N32 0.0395(15) 0.0460(16) 0.0338(13) -0.0113(12) -0.0015(13) 0.0050(13)
N33 0.0348(14) 0.0410(15) 0.0276(12) -0.0026(11) 0.0040(11) 0.0032(12)
N34 0.0451(15) 0.0513(16) 0.0180(11) 0.0012(11) 0.0124(11) 0.0046(13)
N35 0.0386(14) 0.0484(15) 0.0225(11) -0.0006(11) 0.0132(11) 0.0063(12)
O31 0.0363(12) 0.0481(13) 0.0352(11) -0.0016(10) 0.0061(10) 0.0032(10)
O32 0.0518(14) 0.0590(14) 0.0233(10) -0.0024(9) 0.0162(10) 0.0053(11)
C71 0.0453(18) 0.0432(17) 0.0205(13) -0.0034(12) 0.0123(13) -0.0025(14)
C72 0.0410(18) 0.0515(19) 0.0248(14) -0.0036(13) 0.0088(13) -0.0033(15)
C73 0.060(2) 0.051(2) 0.0274(15) -0.0011(14) 0.0099(15) 0.0020(17)
C74 0.066(2) 0.060(2) 0.0276(15) -0.0014(15) 0.0017(16) -0.0016(19)
C75 0.0385(17) 0.060(2) 0.0211(13) -0.0016(13) 0.0120(13) -0.0089(15)
C76 0.058(2) 0.061(2) 0.0336(16) -0.0025(15) 0.0163(16) -0.0117(18)
C77 0.069(3) 0.075(3) 0.0334(17) 0.0092(17) 0.0135(18) -0.017(2)
C78 0.111(4) 0.113(4) 0.043(2) 0.001(2) 0.019(2) -0.054(3)
C79 0.0375(16) 0.0394(17) 0.0301(14) -0.0009(12) 0.0141(13) 0.0005(14)
C80 0.0349(17) 0.0496(19) 0.0310(15) -0.0005(13) 0.0098(13) -0.0009(14)
C81 0.047(2) 0.060(2) 0.0454(18) 0.0046(17) 0.0107(17) 0.0066(18)
C82 0.044(2) 0.083(3) 0.048(2) 0.0181(19) -0.0028(17) 0.006(2)
C83 0.0415(18) 0.0478(18) 0.0262(14) -0.0059(13) 0.0043(13) 0.0042(15)
C84 0.049(2) 0.049(2) 0.0346(16) -0.0023(14) 0.0027(15) -0.0040(16)
C85 0.090(3) 0.055(2) 0.049(2) 0.0014(18) 0.014(2) 0.006(2)
C86 0.080(3) 0.060(3) 0.064(2) -0.003(2) 0.013(2) 0.002(2)
N71 0.0339(13) 0.0475(15) 0.0222(11) -0.0017(10) 0.0111(10) -0.0028(12)
C91 0.056(2) 0.0409(17) 0.0231(13) 0.0040(12) 0.0145(14) 0.0044(15)
C92 0.066(2) 0.0397(18) 0.0319(15) 0.0022(13) 0.0142(16) 0.0033(17)
C93 0.079(3) 0.047(2) 0.0318(16) 0.0021(14) 0.0156(17) 0.0166(19)
C94 0.090(3) 0.054(2) 0.062(2) 0.0027(19) 0.039(2) 0.016(2)
C95 0.053(2) 0.0413(18) 0.0360(16) 0.0055(14) 0.0124(16) -0.0044(16)
C96 0.060(2) 0.047(2) 0.0418(18) 0.0045(15) 0.0076(17) -0.0088(17)
C97 0.061(2) 0.057(2) 0.049(2) 0.0010(17) 0.0078(19) -0.0142(19)
C98 0.058(2) 0.081(3) 0.067(3) 0.005(2) -0.001(2) -0.022(2)
C99 0.056(2) 0.0397(17) 0.0246(14) 0.0075(12) 0.0115(14) 0.0061(15)
C100 0.052(2) 0.051(2) 0.0316(15) 0.0045(14) 0.0074(15) -0.0004(17)
C101 0.054(2) 0.059(2) 0.0324(16) 0.0007(15) 0.0068(16) 0.0060(18)
C102 0.087(3) 0.065(3) 0.066(3) 0.006(2) -0.013(2) 0.012(2)
C103 0.0462(18) 0.0363(16) 0.0285(14) 0.0035(12) 0.0116(14) -0.0007(14)
C104 0.069(2) 0.054(2) 0.0318(16) 0.0031(15) 0.0205(17) 0.0043(18)
C105 0.050(2) 0.0457(19) 0.0354(16) -0.0042(14) 0.0110(15) 0.0036(16)
C106 0.050(2) 0.059(2) 0.054(2) -0.0007(18) 0.0056(18) 0.0093(18)
N91 0.0488(16) 0.0363(14) 0.0241(11) 0.0037(10) 0.0124(11) 0.0001(12)
O61 0.0519(13) 0.0398(12) 0.0264(10) -0.0044(8) 0.0152(10) -0.0063(10)
O62 0.0425(12) 0.0455(12) 0.0206(9) 0.0000(8) 0.0080(9) -0.0038(10)
O63 0.0414(12) 0.0373(11) 0.0240(9) -0.0007(8) 0.0094(9) -0.0017(9)
O64 0.0404(13) 0.0498(13) 0.0291(11) 0.0025(10) 0.0087(10) 0.0024(10)
P61 0.0333(4) 0.0340(4) 0.0183(3) -0.0019(3) 0.0065(3) -0.0026(3)
C111 0.090(3) 0.060(2) 0.050(2) -0.0054(18) 0.019(2) 0.006(2)
C112 0.070(3) 0.055(2) 0.056(2) 0.0006(18) 0.020(2) -0.002(2)
O111 0.0638(16) 0.0606(16) 0.0420(13) 0.0060(11) 0.0009(12) -0.0139(13)
S111 0.0579(6) 0.0580(6) 0.0381(4) 0.0036(4) 0.0046(4) -0.0024(5)
F10A 0.0702(18) 0.0685(18) 0.0617(19) 0.0396(17) -0.0105(17) -0.0235(15)
F12A 0.114(3) 0.072(2) 0.130(3) -0.007(2) 0.091(3) -0.0206(19)
F11A 0.083(2) 0.066(2) 0.042(2) 0.0147(14) -0.0086(19) -0.0368(19)
F37A 0.064(2) 0.150(4) 0.114(3) -0.077(3) 0.0547(19) -0.027(2)
F38A 0.158(4) 0.133(3) 0.0445(18) -0.0244(18) 0.012(2) 0.085(3)
F39A 0.120(3) 0.054(2) 0.109(3) -0.033(2) 0.045(3) 0.004(2)
F42A 0.057(2) 0.165(6) 0.062(2) 0.027(3) -0.0047(16) 0.012(2)
F41A 0.057(2) 0.165(6) 0.062(2) 0.027(3) -0.0047(16) 0.012(2)
F40A 0.109(2) 0.072(2) 0.0499(10) 0.0230(13) 0.0174(12) 0.0317(18)
C14A 0.176(8) 0.045(5) 0.039(4) -0.007(3) -0.002(5) 0.020(5)

loop_
_atom_type_symbol
_atom_type_description
_atom_type_scat_dispersion_real
_atom_type_scat_dispersion_imag
_atom_type_scat_source
C C 0.0033 0.0016 'International Tables Vol C Tables 4.2.6.8 and 6.1.1.4'
H H 0.0000 0.0000 'International Tables Vol C Tables 4.2.6.8 and 6.1.1.4'
F F 0.0171 0.0103 'International Tables Vol C Tables 4.2.6.8 and 6.1.1.4'
N N 0.0061 0.0033 'International Tables Vol C Tables 4.2.6.8 and 6.1.1.4'
O O 0.0106 0.0060 'International Tables Vol C Tables 4.2.6.8 and 6.1.1.4'
P P 0.1023 0.0942 'International Tables Vol C Tables 4.2.6.8 and 6.1.1.4'
S S 0.1246 0.1234 'International Tables Vol C Tables 4.2.6.8 and 6.1.1.4'

loop_
_geom_angle_atom_site_label_1
_geom_angle_atom_site_label_2
_geom_angle_atom_site_label_3
_geom_angle
C2 C1 C16 123.5(3)
N1 C1 C2 122.7(3)
N1 C1 C16 113.9(3)
C1 C2 H2 120.5
C1 C2 C3 118.9(3)
C3 C2 H2 120.5
C2 C3 H3 120.5
C4 C3 C2 118.9(3)
C4 C3 H3 120.5
C3 C4 H4 120.4
C3 C4 C5 119.2(3)
C5 C4 H4 120.4
C4 C5 C6 124.1(3)
N1 C5 C4 122.4(3)
N1 C5 C6 113.4(3)
C5 C6 H6A 108.2
C5 C6 H6B 108.2
H6A C6 H6B 107.3
N2 C6 C5 116.4(3)
N2 C6 H6A 108.2
N2 C6 H6B 108.2
N2 C7 N3 112.6(2)
O1 C7 N2 123.7(3)
O1 C7 N3 123.6(3)
C9 C8 C13 118.3(3)
N3 C8 C9 124.6(3)
N3 C8 C13 117.0(3)
C8 C9 H9 120.1
C8 C9 C10 119.9(3)
C10 C9 H9 120.1
C9 C10 C14 123.3(3)
C9 C10 C14A 113.4(4)
C11 C10 C9 121.7(4)
C11 C10 C14 114.1(4)
C11 C10 C14A 123.3(4)
C10 C11 H11 121.0
C12 C11 C10 117.9(3)
C12 C11 H11 121.0
C11 C12 C15 118.0(3)
C13 C12 C11 121.5(3)
C13 C12 C15 120.5(3)
C8 C13 H13 119.6
C12 C13 C8 120.7(3)
C12 C13 H13 119.6
F1 C14 C10 109.8(6)
F1 C14 F3 102.7(5)
F2 C14 C10 104.7(6)
F2 C14 F1 114.3(8)
F2 C14 F3 109.7(6)
F3 C14 C10 115.9(5)
F4 C15 C12 111.3(3)
F5 C15 C12 112.1(3)
F5 C15 F4 106.5(3)
F6 C15 C12 112.7(3)
F6 C15 F4 107.1(3)
F6 C15 F5 106.7(3)
C1 C16 H16A 108.5
C1 C16 H16B 108.5
H16A C16 H16B 107.5
N4 C16 C1 114.9(3)
N4 C16 H16A 108.5
N4 C16 H16B 108.5
N4 C17 N5 111.7(3)
O2 C17 N4 124.0(3)
O2 C17 N5 124.3(3)
C19 C18 C23 119.1(3)
N5 C18 C19 124.5(3)
N5 C18 C23 116.4(3)
C18 C19 H19 120.3
C20 C19 C18 119.4(3)
C20 C19 H19 120.3
C19 C20 C24 118.9(3)
C21 C20 C19 122.1(3)
C21 C20 C24 119.0(3)
C20 C21 H21 120.9
C22 C21 C20 118.2(3)
C22 C21 H21 120.9
C21 C22 C25 119.2(3)
C23 C22 C21 121.0(3)
C23 C22 C25 119.7(3)
C18 C23 H23 119.9
C22 C23 C18 120.2(3)
C22 C23 H23 119.9
C20 C24 F10A 102.2(6)
F10 C24 C20 116.2(3)
F10 C24 F11 110.3(3)
F10 C24 F12 103.7(3)
F11 C24 C20 113.7(3)
F11 C24 F12 100.9(4)
F12 C24 C20 110.5(3)
F12A C24 C20 114.2(8)
F12A C24 F10A 96.3(11)
F11A C24 C20 119.9(11)
F11A C24 F10A 106.6(13)
F11A C24 F12A 113.7(14)
F7 C25 C22 111.8(2)
F8 C25 C22 113.7(3)
F8 C25 F7 105.3(3)
F8 C25 F9 107.6(3)
F9 C25 C22 112.9(3)
F9 C25 F7 104.8(3)
C1 N1 C5 117.9(3)
C6 N2 H2A 112(2)
C7 N2 C6 120.6(3)
C7 N2 H2A 124(2)
C7 N3 H3A 117(2)
C8 N3 C7 127.4(3)
C8 N3 H3A 115(2)
C16 N4 H4A 120(2)
C17 N4 C16 121.3(3)
C17 N4 H4A 119(2)
C17 N5 H5 115(2)
C18 N5 C17 127.7(3)
C18 N5 H5 117(2)
C32 C31 C46 122.7(3)
N31 C31 C32 122.3(3)
N31 C31 C46 114.9(3)
C31 C32 H32 120.4
C31 C32 C33 119.3(3)
C33 C32 H32 120.4
C32 C33 H33 120.4
C32 C33 C34 119.1(3)
C34 C33 H33 120.4
C33 C34 H34 120.5
C33 C34 C35 118.9(3)
C35 C34 H34 120.5
C34 C35 C36 122.1(3)
N31 C35 C34 122.5(3)
N31 C35 C36 115.4(3)
C35 C36 H36A 108.4
C35 C36 H36B 108.4
H36A C36 H36B 107.5
N32 C36 C35 115.5(3)
N32 C36 H36A 108.4
N32 C36 H36B 108.4
N32 C37 N33 113.7(3)
O31 C37 N32 122.9(3)
O31 C37 N33 123.3(3)
C43 C38 C39 118.7(3)
C43 C38 N33 117.2(3)
N33 C38 C39 124.0(3)
C38 C39 H39 120.3
C40 C39 C38 119.4(3)
C40 C39 H39 120.3
C39 C40 C44 118.0(3)
C41 C40 C39 122.0(3)
C41 C40 C44 120.0(3)
C40 C41 H41 120.9
C40 C41 C42 118.2(3)
C42 C41 H41 120.9
C41 C42 C45 120.4(3)
C43 C42 C41 120.7(3)
C43 C42 C45 118.9(3)
C38 C43 H43 119.5
C42 C43 C38 121.0(3)
C42 C43 H43 119.5
F31 C44 C40 114.0(3)
F31 C44 F32 106.4(3)
F31 C44 F33 106.2(3)
F32 C44 C40 112.1(3)
F32 C44 F33 104.9(3)
F33 C44 C40 112.6(3)
F34 C45 C42 113.1(3)
F34 C45 F35 106.8(4)
F34 C45 F36 107.5(3)
F35 C45 C42 111.8(3)
F36 C45 C42 112.7(3)
F36 C45 F35 104.4(3)
C31 C46 H46A 108.7
C31 C46 H46B 108.7
H46A C46 H46B 107.6
N34 C46 C31 114.3(2)
N34 C46 H46A 108.7
N34 C46 H46B 108.7
N34 C47 N35 113.4(2)
O32 C47 N34 123.0(3)
O32 C47 N35 123.6(3)
C49 C48 C53 118.3(3)
N35 C48 C49 124.8(3)
N35 C48 C53 117.0(3)
C48 C49 H49 120.0
C50 C49 C48 120.1(3)
C50 C49 H49 120.0
C49 C50 C51 121.9(3)
C49 C50 C54 119.7(3)
C51 C50 C54 118.4(3)
C50 C51 H51 121.1
C52 C51 C50 117.9(3)
C52 C51 H51 121.1
C51 C52 C55 118.5(3)
C53 C52 C51 121.5(3)
C53 C52 C55 120.0(3)
C48 C53 H53 119.8
C52 C53 C48 120.4(3)
C52 C53 H53 119.8
F37 C54 C50 113.1(4)
F37 C54 F38 106.0(4)
F38 C54 C50 113.2(3)
F39 C54 C50 113.8(4)
F39 C54 F37 105.7(4)
F39 C54 F38 104.3(4)
F37A C54 C50 111.1(11)
F37A C54 F38A 99.8(16)
F38A C54 C50 111.2(9)
F39A C54 C50 116.2(13)
F39A C54 F37A 102.2(16)
F39A C54 F38A 114.6(18)
F40 C55 C52 112.0(4)
F40 C55 F41 103.4(4)
F41 C55 C52 111.5(4)
F42 C55 C52 113.2(3)
F42 C55 F40 107.7(4)
F42 C55 F41 108.4(4)
F42A C55 C52 108.4(8)
F41A C55 C52 122.1(7)
F41A C55 F42A 87.5(11)
F41A C55 F40A 112.9(10)
F40A C55 C52 119.4(9)
F40A C55 F42A 96.9(12)
C35 N31 C31 117.8(3)
C36 N32 H32A 122(2)
C37 N32 C36 119.4(3)
C37 N32 H32A 116(2)
C37 N33 C38 126.0(3)
C37 N33 H33A 116(2)
C38 N33 H33A 118(2)
C46 N34 H34A 115(2)
C47 N34 C46 119.1(2)
C47 N34 H34A 125(2)
C47 N35 C48 126.9(2)
C47 N35 H35 114(2)
C48 N35 H35 118(2)
H71A C71 H71B 107.5
C72 C71 H71A 108.4
C72 C71 H71B 108.4
C72 C71 N71 115.4(2)
N71 C71 H71A 108.4
N71 C71 H71B 108.4
C71 C72 H72A 109.6
C71 C72 H72B 109.6
C71 C72 C73 110.4(3)
H72A C72 H72B 108.1
C73 C72 H72A 109.6
C73 C72 H72B 109.6
C72 C73 H73A 109.2
C72 C73 H73B 109.2
H73A C73 H73B 107.9
C74 C73 C72 111.8(3)
C74 C73 H73A 109.2
C74 C73 H73B 109.2
C73 C74 H74A 109.5
C73 C74 H74B 109.5
C73 C74 H74C 109.5
H74A C74 H74B 109.5
H74A C74 H74C 109.5
H74B C74 H74C 109.5
H75A C75 H75B 107.1
C76 C75 H75A 107.8
C76 C75 H75B 107.8
C76 C75 N71 118.2(3)
N71 C75 H75A 107.8
N71 C75 H75B 107.8
C75 C76 H76A 110.2
C75 C76 H76B 110.2
C75 C76 C77 107.7(3)
H76A C76 H76B 108.5
C77 C76 H76A 110.2
C77 C76 H76B 110.2
C76 C77 H77A 108.5
C76 C77 H77B 108.5
H77A C77 H77B 107.5
C78 C77 C76 115.2(3)
C78 C77 H77A 108.5
C78 C77 H77B 108.5
C77 C78 H78A 109.5
C77 C78 H78B 109.5
C77 C78 H78C 109.5
H78A C78 H78B 109.5
H78A C78 H78C 109.5
H78B C78 H78C 109.5
H79A C79 H79B 107.6
C80 C79 H79A 108.6
C80 C79 H79B 108.6
C80 C79 N71 114.6(2)
N71 C79 H79A 108.6
N71 C79 H79B 108.6
C79 C80 H80A 109.2
C79 C80 H80B 109.2
C79 C80 C81 111.9(3)
H80A C80 H80B 107.9
C81 C80 H80A 109.2
C81 C80 H80B 109.2
C80 C81 H81A 109.5
C80 C81 H81B 109.5
C80 C81 C82 110.7(3)
H81A C81 H81B 108.1
C82 C81 H81A 109.5
C82 C81 H81B 109.5
C81 C82 H82A 109.5
C81 C82 H82B 109.5
C81 C82 H82C 109.5
H82A C82 H82B 109.5
H82A C82 H82C 109.5
H82B C82 H82C 109.5
H83A C83 H83B 107.3
C84 C83 H83A 108.1
C84 C83 H83B 108.1
C84 C83 N71 116.9(2)
N71 C83 H83A 108.1
N71 C83 H83B 108.1
C83 C84 H84A 109.9
C83 C84 H84B 109.9
C83 C84 C85 108.9(3)
H84A C84 H84B 108.3
C85 C84 H84A 109.9
C85 C84 H84B 109.9
C84 C85 H85A 108.5
C84 C85 H85B 108.5
H85A C85 H85B 107.5
C86 C85 C84 115.2(4)
C86 C85 H85A 108.5
C86 C85 H85B 108.5
C85 C86 H86A 109.5
C85 C86 H86B 109.5
C85 C86 H86C 109.5
H86A C86 H86B 109.5
H86A C86 H86C 109.5
H86B C86 H86C 109.5
C75 N71 C71 111.2(2)
C79 N71 C71 106.6(2)
C79 N71 C75 112.2(2)
C83 N71 C71 110.9(2)
C83 N71 C75 104.8(2)
C83 N71 C79 111.2(2)
H91A C91 H91B 107.5
C92 C91 H91A 108.4
C92 C91 H91B 108.4
C92 C91 N91 115.4(2)
N91 C91 H91A 108.4
N91 C91 H91B 108.4
C91 C92 H92A 109.3
C91 C92 H92B 109.3
C91 C92 C93 111.5(3)
H92A C92 H92B 108.0
C93 C92 H92A 109.3
C93 C92 H92B 109.3
C92 C93 H93A 108.6
C92 C93 H93B 108.6
H93A C93 H93B 107.5
C94 C93 C92 114.8(3)
C94 C93 H93A 108.6
C94 C93 H93B 108.6
C93 C94 H94A 109.5
C93 C94 H94B 109.5
C93 C94 H94C 109.5
H94A C94 H94B 109.5
H94A C94 H94C 109.5
H94B C94 H94C 109.5
H95A C95 H95B 107.3
C96 C95 H95A 108.1
C96 C95 H95B 108.1
C96 C95 N91 116.6(3)
N91 C95 H95A 108.1
N91 C95 H95B 108.1
C95 C96 H96A 109.7
C95 C96 H96B 109.7
C95 C96 C97 110.0(3)
H96A C96 H96B 108.2
C97 C96 H96A 109.7
C97 C96 H96B 109.7
C96 C97 H97A 108.9
C96 C97 H97B 108.9
H97A C97 H97B 107.7
C98 C97 C96 113.6(3)
C98 C97 H97A 108.9
C98 C97 H97B 108.9
C97 C98 H98A 109.5
C97 C98 H98B 109.5
C97 C98 H98C 109.5
H98A C98 H98B 109.5
H98A C98 H98C 109.5
H98B C98 H98C 109.5
H99A C99 H99B 107.4
C100 C99 H99A 108.3
C100 C99 H99B 108.3
C100 C99 N91 116.0(2)
N91 C99 H99A 108.3
N91 C99 H99B 108.3
C99 C100 H10A 109.6
C99 C100 H10B 109.6
C99 C100 C101 110.3(3)
H10A C100 H10B 108.1
C101 C100 H10A 109.6
C101 C100 H10B 109.6
C100 C101 H10C 108.5
C100 C101 H10D 108.5
H10C C101 H10D 107.5
C102 C101 C100 114.9(3)
C102 C101 H10C 108.5
C102 C101 H10D 108.5
C101 C102 H10E 109.5
C101 C102 H10F 109.5
C101 C102 H10G 109.5
H10E C102 H10F 109.5
H10E C102 H10G 109.5
H10F C102 H10G 109.5
H10H C103 H10I 107.4
C104 C103 H10H 108.4
C104 C103 H10I 108.4
N91 C103 H10H 108.4
N91 C103 H10I 108.4
N91 C103 C104 115.7(2)
C103 C104 H10J 109.2
C103 C104 H10K 109.2
C103 C104 C105 111.9(3)
H10J C104 H10K 107.9
C105 C104 H10J 109.2
C105 C104 H10K 109.2
C104 C105 H10L 108.5
C104 C105 H10M 108.5
H10L C105 H10M 107.5
C106 C105 C104 114.9(3)
C106 C105 H10L 108.5
C106 C105 H10M 108.5
C105 C106 H10N 109.5
C105 C106 H10O 109.5
C105 C106 H10P 109.5
H10N C106 H10O 109.5
H10N C106 H10P 109.5
H10O C106 H10P 109.5
C91 N91 C99 110.9(2)
C95 N91 C91 111.3(2)
C95 N91 C99 106.5(2)
C103 N91 C91 106.5(2)
C103 N91 C95 111.4(2)
C103 N91 C99 110.2(2)
P61 O64 H64 110(3)
O61 P61 O62 113.00(11)
O61 P61 O63 111.54(11)
O61 P61 O64 108.79(12)
O62 P61 O63 111.17(11)
O62 P61 O64 104.59(12)
O63 P61 O64 107.34(12)
H11A C111 H11B 109.5
H11A C111 H11C 109.5
H11B C111 H11C 109.5
S111 C111 H11A 109.5
S111 C111 H11B 109.5
S111 C111 H11C 109.5
H11D C112 H11E 109.5
H11D C112 H11F 109.5
H11E C112 H11F 109.5
S111 C112 H11D 109.5
S111 C112 H11E 109.5
S111 C112 H11F 109.5
C112 S111 C111 97.7(2)
O111 S111 C111 104.83(17)
O111 S111 C112 104.90(17)
F1A C14A C10 107.9(8)
F1A C14A F3A 111.8(8)
F2A C14A C10 121.0(6)
F2A C14A F1A 100.6(8)
F2A C14A F3A 102.6(6)
F3A C14A C10 112.4(6)

loop_
_geom_bond_atom_site_label_1
_geom_bond_atom_site_label_2
_geom_bond_distance
C1 C2 1.375(4)
C1 C16 1.510(4)
C1 N1 1.344(4)
C2 H2 0.9500
C2 C3 1.398(4)
C3 H3 0.9500
C3 C4 1.367(4)
C4 H4 0.9500
C4 C5 1.387(4)
C5 C6 1.503(4)
C5 N1 1.353(3)
C6 H6A 0.9900
C6 H6B 0.9900
C6 N2 1.448(3)
C7 N2 1.353(4)
C7 N3 1.389(3)
C7 O1 1.233(3)
C8 C9 1.388(4)
C8 C13 1.399(4)
C8 N3 1.387(4)
C9 H9 0.9500
C9 C10 1.389(5)
C10 C11 1.384(5)
C10 C14 1.595(8)
C10 C14A 1.548(9)
C11 H11 0.9500
C11 C12 1.379(5)
C12 C13 1.372(4)
C12 C15 1.514(4)
C13 H13 0.9500
C14 F1 1.302(2)
C14 F2 1.2990(15)
C14 F3 1.3042(14)
C15 F4 1.336(4)
C15 F5 1.335(4)
C15 F6 1.325(4)
C16 H16A 0.9900
C16 H16B 0.9900
C16 N4 1.440(4)
C17 N4 1.355(4)
C17 N5 1.391(4)
C17 O2 1.220(4)
C18 C19 1.393(4)
C18 C23 1.406(4)
C18 N5 1.390(4)
C19 H19 0.9500
C19 C20 1.389(4)
C20 C21 1.389(4)
C20 C24 1.490(5)
C21 H21 0.9500
C21 C22 1.389(4)
C22 C23 1.388(4)
C22 C25 1.490(4)
C23 H23 0.9500
C24 F10 1.281(4)
C24 F11 1.350(5)
C24 F12 1.402(5)
C24 F10A 1.544(16)
C24 F12A 1.252(18)
C24 F11A 1.10(2)
C25 F7 1.340(4)
C25 F8 1.331(4)
C25 F9 1.335(3)
F1A C14A 1.303(2)
F2A C14A 1.300(2)
F3A C14A 1.303(2)
N2 H2A 0.863(17)
N3 H3A 0.875(17)
N4 H4A 0.856(18)
N5 H5 0.867(18)
C31 C32 1.371(4)
C31 C46 1.512(4)
C31 N31 1.363(3)
C32 H32 0.9500
C32 C33 1.379(5)
C33 H33 0.9500
C33 C34 1.381(4)
C34 H34 0.9500
C34 C35 1.383(4)
C35 C36 1.513(4)
C35 N31 1.342(4)
C36 H36A 0.9900
C36 H36B 0.9900
C36 N32 1.456(4)
C37 N32 1.353(4)
C37 N33 1.388(4)
C37 O31 1.225(4)
C38 C39 1.403(4)
C38 C43 1.391(4)
C38 N33 1.398(4)
C39 H39 0.9500
C39 C40 1.394(4)
C40 C41 1.384(5)
C40 C44 1.487(5)
C41 H41 0.9500
C41 C42 1.395(5)
C42 C43 1.385(4)
C42 C45 1.491(5)
C43 H43 0.9500
C44 F31 1.333(4)
C44 F32 1.354(4)
C44 F33 1.355(4)
C45 F34 1.308(4)
C45 F35 1.337(5)
C45 F36 1.334(4)
C46 H46A 0.9900
C46 H46B 0.9900
C46 N34 1.461(4)
C47 N34 1.349(4)
C47 N35 1.378(4)
C47 O32 1.234(3)
C48 C49 1.399(4)
C48 C53 1.408(4)
C48 N35 1.390(4)
C49 H49 0.9500
C49 C50 1.370(5)
C50 C51 1.392(5)
C50 C54 1.498(5)
C51 H51 0.9500
C51 C52 1.386(5)
C52 C53 1.372(5)
C52 C55 1.494(5)
C53 H53 0.9500
C54 F37 1.324(6)
C54 F38 1.356(6)
C54 F39 1.324(6)
C54 F37A 1.26(3)
C54 F38A 1.28(3)
C54 F39A 1.12(3)
C55 F40 1.347(5)
C55 F41 1.349(6)
C55 F42 1.327(6)
C55 F42A 1.49(2)
C55 F41A 1.241(17)
C55 F40A 1.31(2)
N32 H32A 0.859(18)
N33 H33A 0.858(18)
N34 H34A 0.863(18)
N35 H35 0.854(18)
C71 H71A 0.9900
C71 H71B 0.9900
C71 C72 1.518(4)
C71 N71 1.530(3)
C72 H72A 0.9900
C72 H72B 0.9900
C72 C73 1.523(4)
C73 H73A 0.9900
C73 H73B 0.9900
C73 C74 1.515(5)
C74 H74A 0.9800
C74 H74B 0.9800
C74 H74C 0.9800
C75 H75A 0.9900
C75 H75B 0.9900
C75 C76 1.499(5)
C75 N71 1.529(4)
C76 H76A 0.9900
C76 H76B 0.9900
C76 C77 1.548(5)
C77 H77A 0.9900
C77 H77B 0.9900
C77 C78 1.468(6)
C78 H78A 0.9800
C78 H78B 0.9800
C78 H78C 0.9800
C79 H79A 0.9900
C79 H79B 0.9900
C79 C80 1.513(4)
C79 N71 1.519(4)
C80 H80A 0.9900
C80 H80B 0.9900
C80 C81 1.521(4)
C81 H81A 0.9900
C81 H81B 0.9900
C81 C82 1.528(5)
C82 H82A 0.9800
C82 H82B 0.9800
C82 H82C 0.9800
C83 H83A 0.9900
C83 H83B 0.9900
C83 C84 1.506(4)
C83 N71 1.511(4)
C84 H84A 0.9900
C84 H84B 0.9900
C84 C85 1.536(5)
C85 H85A 0.9900
C85 H85B 0.9900
C85 C86 1.477(6)
C86 H86A 0.9800
C86 H86B 0.9800
C86 H86C 0.9800
C91 H91A 0.9900
C91 H91B 0.9900
C91 C92 1.517(4)
C91 N91 1.524(4)
C92 H92A 0.9900
C92 H92B 0.9900
C92 C93 1.527(4)
C93 H93A 0.9900
C93 H93B 0.9900
C93 C94 1.510(6)
C94 H94A 0.9800
C94 H94B 0.9800
C94 H94C 0.9800
C95 H95A 0.9900
C95 H95B 0.9900
C95 C96 1.516(4)
C95 N91 1.517(4)
C96 H96A 0.9900
C96 H96B 0.9900
C96 C97 1.522(5)
C97 H97A 0.9900
C97 H97B 0.9900
C97 C98 1.518(5)
C98 H98A 0.9800
C98 H98B 0.9800
C98 H98C 0.9800
C99 H99A 0.9900
C99 H99B 0.9900
C99 C100 1.515(5)
C99 N91 1.533(4)
C100 H10A 0.9900
C100 H10B 0.9900
C100 C101 1.535(4)
C101 H10C 0.9900
C101 H10D 0.9900
C101 C102 1.501(5)
C102 H10E 0.9800
C102 H10F 0.9800
C102 H10G 0.9800
C103 H10H 0.9900
C103 H10I 0.9900
C103 C104 1.526(4)
C103 N91 1.516(4)
C104 H10J 0.9900
C104 H10K 0.9900
C104 C105 1.531(5)
C105 H10L 0.9900
C105 H10M 0.9900
C105 C106 1.511(5)
C106 H10N 0.9800
C106 H10O 0.9800
C106 H10P 0.9800
O61 P61 1.502(2)
O62 P61 1.5162(19)
O63 P61 1.536(2)
O64 H64 0.81(4)
O64 P61 1.591(2)
C111 H11A 0.9800
C111 H11B 0.9800
C111 H11C 0.9800
C111 S111 1.784(4)
C112 H11D 0.9800
C112 H11E 0.9800
C112 H11F 0.9800
C112 S111 1.783(4)
O111 S111 1.508(3)

loop_
_geom_hbond_atom_site_label_D
_geom_hbond_atom_site_label_H
_geom_hbond_atom_site_label_A
_geom_hbond_distance_DH
_geom_hbond_distance_HA
_geom_hbond_distance_DA
_geom_hbond_angle_DHA
_geom_hbond_site_symmetry_A
N2 H2A O62 0.863(17) 1.963(19) 2.814(3) 169(3) 4_666
N3 H3A O61 0.875(17) 1.868(18) 2.742(3) 177(3) 4_666
N4 H4A O63 0.856(18) 2.23(2) 3.008(3) 151(3) .
N5 H5 O63 0.867(18) 2.01(2) 2.853(3) 165(3) .

loop_
_geom_torsion_atom_site_label_1
_geom_torsion_atom_site_label_2
_geom_torsion_atom_site_label_3
_geom_torsion_atom_site_label_4
_geom_torsion
C1 C2 C3 C4 0.9(5)
C1 C16 N4 C17 94.0(3)
C2 C1 C16 N4 4.0(4)
C2 C1 N1 C5 0.8(4)
C2 C3 C4 C5 0.7(5)
C3 C4 C5 C6 176.4(3)
C3 C4 C5 N1 -1.7(5)
C4 C5 C6 N2 21.5(4)
C4 C5 N1 C1 0.9(4)
C5 C6 N2 C7 -84.2(4)
C6 C5 N1 C1 -177.3(3)
C8 C9 C10 C11 1.3(9)
C8 C9 C10 C14 -167.0(5)
C8 C9 C10 C14A 167.2(5)
C9 C8 C13 C12 0.2(6)
C9 C8 N3 C7 5.7(6)
C9 C10 C11 C12 -0.8(9)
C9 C10 C14 F1 22.7(9)
C9 C10 C14 F2 -100.5(7)
C9 C10 C14 F3 138.5(6)
C9 C10 C14A F1A 80.1(8)
C9 C10 C14A F2A -34.6(9)
C9 C10 C14A F3A -156.1(7)
C10 C11 C12 C13 -0.1(7)
C10 C11 C12 C15 -179.1(5)
C11 C10 C14 F1 -146.4(7)
C11 C10 C14 F2 90.4(7)
C11 C10 C14 F3 -30.6(8)
C11 C10 C14A F1A -114.2(8)
C11 C10 C14A F2A 131.0(7)
C11 C10 C14A F3A 9.5(10)
C11 C12 C13 C8 0.4(6)
C11 C12 C15 F4 -63.4(5)
C11 C12 C15 F5 55.8(5)
C11 C12 C15 F6 176.3(4)
C13 C8 C9 C10 -1.0(7)
C13 C8 N3 C7 -177.0(3)
C13 C12 C15 F4 117.6(4)
C13 C12 C15 F5 -123.2(4)
C13 C12 C15 F6 -2.8(5)
C14 C10 C11 C12 168.5(5)
C14 C10 C14A F1A -39.4(8)
C14 C10 C14A F2A -154.2(12)
C14 C10 C14A F3A 84.4(9)
C15 C12 C13 C8 179.4(3)
C16 C1 C2 C3 177.5(3)
C16 C1 N1 C5 -178.5(3)
C18 C19 C20 C21 0.9(5)
C18 C19 C20 C24 -179.4(3)
C19 C18 C23 C22 -0.2(4)
C19 C18 N5 C17 9.7(5)
C19 C20 C21 C22 -0.4(5)
C19 C20 C24 F10 -162.3(3)
C19 C20 C24 F11 -32.7(5)
C19 C20 C24 F12 80.0(4)
C19 C20 C24 F10A -122.4(6)
C19 C20 C24 F12A 134.9(12)
C19 C20 C24 F11A -5.0(14)
C20 C21 C22 C23 -0.5(4)
C20 C21 C22 C25 175.4(3)
C21 C20 C24 F10 17.4(5)
C21 C20 C24 F11 147.0(4)
C21 C20 C24 F12 -100.3(4)
C21 C20 C24 F10A 57.2(6)
C21 C20 C24 F12A -45.4(13)
C21 C20 C24 F11A 174.7(13)
C21 C22 C23 C18 0.8(4)
C21 C22 C25 F7 -77.1(4)
C21 C22 C25 F8 163.8(3)
C21 C22 C25 F9 40.8(4)
C23 C18 C19 C20 -0.6(4)
C23 C18 N5 C17 -169.3(3)
C23 C22 C25 F7 98.9(3)
C23 C22 C25 F8 -20.3(4)
C23 C22 C25 F9 -143.3(3)
C24 C20 C21 C22 179.9(3)
C25 C22 C23 C18 -175.1(3)
N1 C1 C2 C3 -1.7(5)
N1 C1 C16 N4 -176.7(2)
N1 C5 C6 N2 -160.3(3)
N2 C7 N3 C8 -170.1(3)
N3 C7 N2 C6 -168.4(3)
N3 C8 C9 C10 176.3(4)
N3 C8 C13 C12 -177.3(3)
N4 C17 N5 C18 173.8(3)
N5 C17 N4 C16 175.2(3)
N5 C18 C19 C20 -179.5(3)
N5 C18 C23 C22 178.8(3)
O1 C7 N2 C6 12.1(5)
O1 C7 N3 C8 9.4(5)
O2 C17 N4 C16 -5.4(5)
O2 C17 N5 C18 -5.7(5)
C31 C32 C33 C34 0.8(5)
C31 C46 N34 C47 80.7(4)
C32 C31 C46 N34 21.1(4)
C32 C31 N31 C35 1.2(4)
C32 C33 C34 C35 0.5(5)
C33 C34 C35 C36 179.9(3)
C33 C34 C35 N31 -1.1(5)
C34 C35 C36 N32 -25.1(4)
C34 C35 N31 C31 0.2(4)
C35 C36 N32 C37 -69.6(4)
C36 C35 N31 C31 179.3(3)
C38 C39 C40 C41 0.6(4)
C38 C39 C40 C44 -178.9(3)
C39 C38 C43 C42 1.9(4)
C39 C38 N33 C37 4.9(5)
C39 C40 C41 C42 0.5(5)
C39 C40 C44 F31 -30.6(4)
C39 C40 C44 F32 90.4(4)
C39 C40 C44 F33 -151.6(3)
C40 C41 C42 C43 -0.4(5)
C40 C41 C42 C45 178.4(3)
C41 C40 C44 F31 149.9(3)
C41 C40 C44 F32 -89.0(4)
C41 C40 C44 F33 28.9(4)
C41 C42 C43 C38 -0.8(5)
C41 C42 C45 F34 3.4(5)
C41 C42 C45 F35 124.0(3)
C41 C42 C45 F36 -118.7(3)
C43 C38 C39 C40 -1.8(4)
C43 C38 N33 C37 -176.1(3)
C43 C42 C45 F34 -177.8(4)
C43 C42 C45 F35 -57.1(4)
C43 C42 C45 F36 60.1(4)
C44 C40 C41 C42 180.0(3)
C45 C42 C43 C38 -179.6(3)
C46 C31 C32 C33 176.8(3)
C46 C31 N31 C35 -177.5(3)
C48 C49 C50 C51 -1.1(5)
C48 C49 C50 C54 179.8(3)
C49 C48 C53 C52 -1.4(5)
C49 C48 N35 C47 -11.7(5)
C49 C50 C51 C52 0.2(5)
C49 C50 C54 F37 107.1(5)
C49 C50 C54 F38 -13.5(6)
C49 C50 C54 F39 -132.3(4)
C49 C50 C54 F37A 152.1(15)
C49 C50 C54 F38A 42.0(17)
C49 C50 C54 F39A -91.5(18)
C50 C51 C52 C53 0.1(5)
C50 C51 C52 C55 -176.9(3)
C51 C50 C54 F37 -72.1(6)
C51 C50 C54 F38 167.4(4)
C51 C50 C54 F39 48.5(6)
C51 C50 C54 F37A -27.1(16)
C51 C50 C54 F38A -137.2(17)
C51 C50 C54 F39A 89.3(18)
C51 C52 C53 C48 0.5(5)
C51 C52 C55 F40 -42.7(5)
C51 C52 C55 F41 72.7(5)
C51 C52 C55 F42 -164.7(4)
C51 C52 C55 F42A 108.3(9)
C51 C52 C55 F41A 9.4(13)
C51 C52 C55 F40A -142.2(9)
C53 C48 C49 C50 1.7(5)
C53 C48 N35 C47 169.0(3)
C53 C52 C55 F40 140.3(4)
C53 C52 C55 F41 -104.4(5)
C53 C52 C55 F42 18.2(6)
C53 C52 C55 F42A -68.7(9)
C53 C52 C55 F41A -167.6(12)
C53 C52 C55 F40A 40.7(10)
C54 C50 C51 C52 179.3(3)
C55 C52 C53 C48 177.5(3)
N31 C31 C32 C33 -1.7(5)
N31 C31 C46 N34 -160.2(2)
N31 C35 C36 N32 155.8(3)
N32 C37 N33 C38 -175.5(3)
N33 C37 N32 C36 -178.7(3)
N33 C38 C39 C40 177.2(3)
N33 C38 C43 C42 -177.2(3)
N34 C47 N35 C48 -178.9(3)
N35 C47 N34 C46 -169.2(3)
N35 C48 C49 C50 -177.6(3)
N35 C48 C53 C52 177.9(3)
O31 C37 N32 C36 0.0(5)
O31 C37 N33 C38 5.8(5)
O32 C47 N34 C46 12.9(5)
O32 C47 N35 C48 -1.0(5)
C71 C72 C73 C74 -176.0(3)
C72 C71 N71 C75 -68.8(3)
C72 C71 N71 C79 168.6(3)
C72 C71 N71 C83 47.4(3)
C75 C76 C77 C78 -170.7(3)
C76 C75 N71 C71 -62.6(3)
C76 C75 N71 C79 56.7(3)
C76 C75 N71 C83 177.6(3)
C79 C80 C81 C82 -178.4(3)
C80 C79 N71 C71 -177.7(3)
C80 C79 N71 C75 60.4(3)
C80 C79 N71 C83 -56.8(3)
C83 C84 C85 C86 177.0(3)
C84 C83 N71 C71 57.1(3)
C84 C83 N71 C75 177.1(3)
C84 C83 N71 C79 -61.3(3)
N71 C71 C72 C73 173.0(3)
N71 C75 C76 C77 179.0(3)
N71 C79 C80 C81 -167.5(3)
N71 C83 C84 C85 -168.2(3)
C91 C92 C93 C94 63.1(4)
C92 C91 N91 C95 -62.4(3)
C92 C91 N91 C99 56.0(4)
C92 C91 N91 C103 176.0(3)
C95 C96 C97 C98 175.5(3)
C96 C95 N91 C91 -64.1(4)
C96 C95 N91 C99 174.9(3)
C96 C95 N91 C103 54.6(3)
C99 C100 C101 C102 65.9(4)
C100 C99 N91 C91 58.2(3)
C100 C99 N91 C95 179.5(3)
C100 C99 N91 C103 -59.5(3)
C103 C104 C105 C106 70.6(4)
C104 C103 N91 C91 -179.5(3)
C104 C103 N91 C95 58.9(3)
C104 C103 N91 C99 -59.2(3)
N91 C91 C92 C93 175.4(3)
N91 C95 C96 C97 -176.7(3)
N91 C99 C100 C101 175.1(3)
N91 C103 C104 C105 -170.3(3)
C14A C10 C11 C12 -165.2(6)
C14A C10 C14 F1 95.6(10)
C14A C10 C14 F2 -27.5(8)
C14A C10 C14 F3 -148.6(11)
